data_4003060
loop_
_publ_author_name
'Attanayake, N. Harsha'
'Kowalski, Jeffrey A.'
'Greco, Katharine V.'
'Casselman, Matthew D.'
'Milshtein, Jarrod D.'
'Chapman, Steven J.'
'Parkin, Sean R.'
'Brushett, Fikile R.'
'Odom, Susan A.'

_publ_section_title
;
 Tailoring Two-Electron-Donating Phenothiazines To Enable
 High-Concentration Redox Electrolytes for Use in Nonaqueous Redox Flow
 Batteries
;
_journal_issue 12
_journal_name_full 'Chemistry of Materials'
_journal_page_first 4353
_journal_paper_doi 10.1021/acs.chemmater.8b04770
_journal_volume 31
_journal_year 2019
_chemical_formula_moiety 'C24 H33 N O6 S, B F4'
_chemical_formula_sum 'C24 H33 B F4 N O6 S'
_chemical_formula_weight 550.38
_space_group_crystal_system monoclinic
_space_group_IT_number 14
_space_group_name_Hall '-P 2ybc'
_space_group_name_H-M_alt 'P 1 21/c 1'
_symmetry_space_group_name_Hall '-P 2ybc'
_symmetry_space_group_name_H-M 'P 1 21/c 1'
_atom_sites_solution_hydrogens difmap
_atom_sites_solution_primary direct
_atom_sites_solution_secondary difmap
_audit_creation_method SHELXL-2016/6
_cell_angle_alpha 90
_cell_angle_beta 98.196(3)
_cell_angle_gamma 90
_cell_formula_units_Z 4
_cell_length_a 15.3654(11)
_cell_length_b 8.2286(6)
_cell_length_c 19.8784(16)
_cell_measurement_reflns_used 9813
_cell_measurement_temperature 90.0(2)
_cell_measurement_theta_max 27.55
_cell_measurement_theta_min 2.62
_cell_volume 2487.7(3)
_computing_cell_refinement '<i>APEX3</i> (Bruker, 2016)'
_computing_data_collection '<i>APEX3</i> (Bruker, 2016)'
_computing_data_reduction '<i>APEX3</i> (Bruker, 2016)'
_computing_molecular_graphics '<i>XP in SHELXTL</i> (Sheldrick, 2008)'
_computing_publication_material '<i>SHELX</i> (Sheldrick, 2008) and <i>CIFFIX</i> (Parkin, 2013)'
_computing_structure_refinement '<i>SHELXL-2016/6</i> (Sheldrick, 2015b)'
_computing_structure_solution '<i>SHELXT</i> (Sheldrick, 2015a)'
_diffrn_ambient_temperature 90.0(2)
_diffrn_detector_area_resol_mean 9.1
_diffrn_measured_fraction_theta_full 0.998
_diffrn_measured_fraction_theta_max 0.995
_diffrn_measurement_device_type 'Bruker D8 Venture dual source'
_diffrn_measurement_method '\f and \w scans'
_diffrn_radiation_type MoK\a
_diffrn_radiation_wavelength 0.71073
_diffrn_reflns_av_R_equivalents 0.0350
_diffrn_reflns_av_unetI/netI 0.0239
_diffrn_reflns_Laue_measured_fraction_full 0.998
_diffrn_reflns_Laue_measured_fraction_max 0.995
_diffrn_reflns_limit_h_max 20
_diffrn_reflns_limit_h_min -19
_diffrn_reflns_limit_k_max 10
_diffrn_reflns_limit_k_min -10
_diffrn_reflns_limit_l_max 25
_diffrn_reflns_limit_l_min -25
_diffrn_reflns_number 39406
_diffrn_reflns_point_group_measured_fraction_full 0.998
_diffrn_reflns_point_group_measured_fraction_max 0.995
_diffrn_reflns_theta_full 25.242
_diffrn_reflns_theta_max 27.577
_diffrn_reflns_theta_min 2.683
_diffrn_source microsource
_exptl_absorpt_coefficient_mu 0.202
_exptl_absorpt_correction_T_max 1.015
_exptl_absorpt_correction_T_min 0.921
_exptl_absorpt_correction_type multi-scan
_exptl_absorpt_process_details '<i>SADABS</i> (Krause et al., 2015)'
_exptl_crystal_colour green
_exptl_crystal_density_diffrn 1.470
_exptl_crystal_description plate
_exptl_crystal_F_000 1156
_exptl_crystal_size_max 0.300
_exptl_crystal_size_mid 0.240
_exptl_crystal_size_min 0.040
_refine_diff_density_max 0.410
_refine_diff_density_min -0.246
_refine_diff_density_rms 0.049
_refine_ls_extinction_method none
_refine_ls_goodness_of_fit_ref 1.034
_refine_ls_hydrogen_treatment constr
_refine_ls_matrix_type full
_refine_ls_number_parameters 337
_refine_ls_number_reflns 5731
_refine_ls_number_restraints 0
_refine_ls_restrained_S_all 1.034
_refine_ls_R_factor_all 0.0365
_refine_ls_R_factor_gt 0.0332
_refine_ls_shift/su_max 0.001
_refine_ls_shift/su_mean 0.000
_refine_ls_structure_factor_coef Fsqd
_refine_ls_weighting_details 'w=1/[\s^2^(Fo^2^)+(0.0410P)^2^+1.5447P] where P=(Fo^2^+2Fc^2^)/3'
_refine_ls_weighting_scheme calc
_refine_ls_wR_factor_gt 0.0853
_refine_ls_wR_factor_ref 0.0877
_reflns_Friedel_coverage 0.000
_reflns_number_gt 5275
_reflns_number_total 5731
_reflns_threshold_expression 'I > 2\s(I)'
_cod_data_source_file cm8b04770_si_002.cif
_cod_data_source_block m17029
_cod_database_code 4003060
_shelx_shelxl_version_number 2016/6
_shelx_space_group_comment
; 
The symmetry employed for this shelxl refinement is uniquely defined 
by the following loop, which should always be used as a source of 
symmetry information in preference to the above space-group names. 
They are only intended as comments. 
;
_shelx_estimated_absorpt_t_min 0.942
_shelx_estimated_absorpt_t_max 0.992
_exptl_absorpt_special_details
; 
In addition to absorption, multi-scan techniques also correct other slowly 
varying changes in scale factor over reciprocal space, such as those caused 
by x-ray beam inhomogeneity, goniometer imperfection, crystal decomposition, 
crystal longer than the x-ray beam cross section, absorption by the crystal 
mount etc.  These account, by and large, for much of the difference between 
estimated values of Tmin and Tmax and the _exptl_absorpt_correction_ values. 
;

loop_
_space_group_symop_operation_xyz
'x, y, z'
'-x, y+1/2, -z+1/2'
'-x, -y, -z'
'x, -y-1/2, z-1/2'

loop_
_atom_site_label
_atom_site_type_symbol
_atom_site_fract_x
_atom_site_fract_y
_atom_site_fract_z
_atom_site_U_iso_or_equiv
_atom_site_adp_type
_atom_site_occupancy
_atom_site_site_symmetry_order
_atom_site_calc_flag
_atom_site_refinement_flags_posn
_atom_site_refinement_flags_adp
S1 S 0.55910(2) 0.33901(3) 0.56879(2) 0.01234(8) Uani 1 1 d . .
O1 O 0.29913(6) -0.02468(11) 0.48338(5) 0.01730(19) Uani 1 1 d . .
O2 O 0.15895(6) -0.21193(12) 0.53894(5) 0.0250(2) Uani 1 1 d . .
O3 O -0.03894(6) -0.31159(13) 0.42386(5) 0.0239(2) Uani 1 1 d . .
O4 O 0.83270(6) 0.68690(11) 0.57927(4) 0.01600(18) Uani 1 1 d . .
O5 O 0.97954(6) 0.77637(11) 0.68448(5) 0.01746(19) Uani 1 1 d . .
O6 O 1.13702(6) 0.77722(12) 0.78755(5) 0.0208(2) Uani 1 1 d . .
N1 N 0.56789(7) 0.36249(13) 0.41336(5) 0.0140(2) Uani 1 1 d . .
C1 C 0.50584(7) 0.25802(14) 0.43420(6) 0.0126(2) Uani 1 1 d . .
C2 C 0.44999(8) 0.16671(14) 0.38567(6) 0.0140(2) Uani 1 1 d . .
H2 H 0.458594 0.170315 0.339311 0.017 Uiso 1 1 calc R U
C3 C 0.38378(8) 0.07327(14) 0.40422(6) 0.0144(2) Uani 1 1 d . .
H3 H 0.347437 0.012222 0.370681 0.017 Uiso 1 1 calc R U
C4 C 0.36888(7) 0.06641(14) 0.47205(6) 0.0135(2) Uani 1 1 d . .
C5 C 0.42487(8) 0.14814(14) 0.52168(6) 0.0130(2) Uani 1 1 d . .
H5 H 0.416904 0.140169 0.568092 0.016 Uiso 1 1 calc R U
C6 C 0.49326(7) 0.24252(14) 0.50276(6) 0.0122(2) Uani 1 1 d . .
C7 C 0.63735(7) 0.43489(14) 0.52812(6) 0.0122(2) Uani 1 1 d . .
C8 C 0.70212(7) 0.51918(14) 0.57101(6) 0.0129(2) Uani 1 1 d . .
H8 H 0.700862 0.521693 0.618642 0.015 Uiso 1 1 calc R U
C9 C 0.76798(7) 0.59880(14) 0.54345(6) 0.0136(2) Uani 1 1 d . .
C10 C 0.77073(8) 0.59053(15) 0.47308(6) 0.0151(2) Uani 1 1 d . .
H10 H 0.818036 0.639787 0.454662 0.018 Uiso 1 1 calc R U
C11 C 0.70595(8) 0.51226(15) 0.43096(6) 0.0144(2) Uani 1 1 d . .
H11 H 0.707910 0.510743 0.383418 0.017 Uiso 1 1 calc R U
C12 C 0.63588(7) 0.43333(14) 0.45709(6) 0.0129(2) Uani 1 1 d . .
C13 C 0.56119(8) 0.39785(16) 0.33912(6) 0.0162(2) Uani 1 1 d . .
H13A H 0.584230 0.508432 0.333041 0.019 Uiso 1 1 calc R U
H13B H 0.498451 0.396575 0.318942 0.019 Uiso 1 1 calc R U
C14 C 0.61121(9) 0.27735(17) 0.30120(7) 0.0224(3) Uani 1 1 d . .
H14A H 0.601741 0.303185 0.252579 0.034 Uiso 1 1 calc R U
H14B H 0.590045 0.167094 0.308102 0.034 Uiso 1 1 calc R U
H14C H 0.674117 0.284023 0.318451 0.034 Uiso 1 1 calc R U
C15 C 0.26746(8) -0.00326(16) 0.54783(6) 0.0172(2) Uani 1 1 d . .
H15A H 0.277601 0.110006 0.563836 0.021 Uiso 1 1 calc R U
H15B H 0.299299 -0.077004 0.582246 0.021 Uiso 1 1 calc R U
C16 C 0.17073(8) -0.04103(16) 0.53832(7) 0.0191(3) Uani 1 1 d . .
H16A H 0.143217 0.009243 0.575347 0.023 Uiso 1 1 calc R U
H16B H 0.142147 0.004221 0.494538 0.023 Uiso 1 1 calc R U
C17 C 0.06948(9) -0.25938(19) 0.51879(7) 0.0265(3) Uani 1 1 d . .
H17A H 0.029830 -0.173043 0.531237 0.032 Uiso 1 1 calc R U
H17B H 0.057130 -0.360018 0.543036 0.032 Uiso 1 1 calc R U
C18 C 0.05230(8) -0.28816(17) 0.44324(7) 0.0209(3) Uani 1 1 d . .
H18A H 0.072468 -0.193493 0.418878 0.025 Uiso 1 1 calc R U
H18B H 0.084942 -0.385345 0.431394 0.025 Uiso 1 1 calc R U
C19 C -0.05862(9) -0.36221(18) 0.35528(7) 0.0236(3) Uani 1 1 d . .
H19A H -0.034516 -0.283540 0.325849 0.035 Uiso 1 1 calc R U
H19B H -0.122530 -0.368910 0.342572 0.035 Uiso 1 1 calc R U
H19C H -0.032441 -0.469221 0.349973 0.035 Uiso 1 1 calc R U
C20 C 0.82813(8) 0.71279(16) 0.65041(6) 0.0162(2) Uani 1 1 d . .
H20A H 0.842332 0.611053 0.676241 0.019 Uiso 1 1 calc R U
H20B H 0.768188 0.747532 0.656850 0.019 Uiso 1 1 calc R U
C21 C 0.89365(8) 0.84266(15) 0.67491(7) 0.0169(2) Uani 1 1 d . .
H21A H 0.890052 0.931739 0.641150 0.020 Uiso 1 1 calc R U
H21B H 0.880052 0.888204 0.718318 0.020 Uiso 1 1 calc R U
C22 C 1.04407(8) 0.90151(16) 0.69612(7) 0.0177(2) Uani 1 1 d . .
H22A H 1.029002 0.976623 0.731619 0.021 Uiso 1 1 calc R U
H22B H 1.045425 0.964516 0.653859 0.021 Uiso 1 1 calc R U
C23 C 1.13273(8) 0.82649(17) 0.71856(7) 0.0192(3) Uani 1 1 d . .
H23A H 1.141258 0.731399 0.689695 0.023 Uiso 1 1 calc R U
H23B H 1.179699 0.906459 0.714095 0.023 Uiso 1 1 calc R U
C24 C 1.21998(8) 0.70935(17) 0.81225(7) 0.0216(3) Uani 1 1 d . .
H24A H 1.228430 0.609352 0.787198 0.032 Uiso 1 1 calc R U
H24B H 1.222631 0.684365 0.860703 0.032 Uiso 1 1 calc R U
H24C H 1.266367 0.787298 0.805973 0.032 Uiso 1 1 calc R U
F1 F 0.32551(6) 0.35521(10) 0.74461(4) 0.02675(19) Uani 1 1 d . .
F2 F 0.34218(5) 0.08778(10) 0.77481(4) 0.02208(17) Uani 1 1 d . .
F3 F 0.25060(6) 0.16077(11) 0.67936(4) 0.0284(2) Uani 1 1 d . .
F4 F 0.39906(6) 0.18366(11) 0.68300(4) 0.02750(19) Uani 1 1 d . .
B1 B 0.32891(9) 0.19611(18) 0.72022(7) 0.0173(3) Uani 1 1 d . .

loop_
_atom_site_aniso_label
_atom_site_aniso_U_11
_atom_site_aniso_U_22
_atom_site_aniso_U_33
_atom_site_aniso_U_23
_atom_site_aniso_U_13
_atom_site_aniso_U_12
S1 0.01254(14) 0.01403(14) 0.01064(14) 0.00044(10) 0.00233(10) -0.00274(10)
O1 0.0160(4) 0.0195(4) 0.0175(4) -0.0039(3) 0.0061(3) -0.0074(3)
O2 0.0208(5) 0.0216(5) 0.0308(5) 0.0036(4) -0.0023(4) -0.0083(4)
O3 0.0157(4) 0.0371(6) 0.0195(5) -0.0060(4) 0.0047(4) -0.0042(4)
O4 0.0126(4) 0.0210(4) 0.0144(4) -0.0022(3) 0.0017(3) -0.0049(3)
O5 0.0115(4) 0.0169(4) 0.0231(5) -0.0020(4) -0.0001(3) -0.0015(3)
O6 0.0147(4) 0.0289(5) 0.0190(5) 0.0032(4) 0.0028(3) 0.0026(4)
N1 0.0144(5) 0.0159(5) 0.0119(5) 0.0004(4) 0.0027(4) -0.0026(4)
C1 0.0120(5) 0.0125(5) 0.0133(6) 0.0018(4) 0.0020(4) -0.0002(4)
C2 0.0152(5) 0.0142(5) 0.0127(6) 0.0007(4) 0.0019(4) -0.0003(4)
C3 0.0144(5) 0.0127(5) 0.0154(6) -0.0009(4) 0.0001(4) -0.0007(4)
C4 0.0119(5) 0.0106(5) 0.0185(6) 0.0006(4) 0.0038(4) -0.0004(4)
C5 0.0134(5) 0.0123(5) 0.0137(6) 0.0012(4) 0.0034(4) 0.0004(4)
C6 0.0115(5) 0.0107(5) 0.0140(5) 0.0001(4) 0.0010(4) 0.0005(4)
C7 0.0107(5) 0.0115(5) 0.0145(6) 0.0014(4) 0.0028(4) 0.0003(4)
C8 0.0127(5) 0.0142(5) 0.0116(5) 0.0010(4) 0.0012(4) 0.0012(4)
C9 0.0102(5) 0.0141(5) 0.0159(6) -0.0001(4) 0.0001(4) 0.0004(4)
C10 0.0120(5) 0.0172(6) 0.0168(6) 0.0006(5) 0.0047(4) -0.0014(4)
C11 0.0140(5) 0.0172(6) 0.0126(6) 0.0007(4) 0.0038(4) -0.0012(4)
C12 0.0116(5) 0.0128(5) 0.0145(6) 0.0001(4) 0.0023(4) -0.0006(4)
C13 0.0176(6) 0.0192(6) 0.0120(6) 0.0017(4) 0.0023(4) -0.0020(5)
C14 0.0231(6) 0.0260(7) 0.0190(6) -0.0033(5) 0.0063(5) -0.0005(5)
C15 0.0175(6) 0.0196(6) 0.0152(6) -0.0010(5) 0.0047(5) -0.0047(5)
C16 0.0171(6) 0.0206(6) 0.0202(6) 0.0002(5) 0.0052(5) -0.0037(5)
C17 0.0223(7) 0.0335(8) 0.0235(7) 0.0028(6) 0.0023(5) -0.0135(6)
C18 0.0152(6) 0.0246(6) 0.0231(7) -0.0004(5) 0.0040(5) -0.0015(5)
C19 0.0212(6) 0.0306(7) 0.0193(7) -0.0021(5) 0.0040(5) -0.0024(5)
C20 0.0143(5) 0.0208(6) 0.0133(6) -0.0007(5) 0.0013(4) -0.0015(5)
C21 0.0140(5) 0.0186(6) 0.0176(6) -0.0018(5) 0.0000(4) 0.0012(4)
C22 0.0160(6) 0.0194(6) 0.0173(6) 0.0001(5) 0.0014(5) -0.0051(5)
C23 0.0147(6) 0.0249(6) 0.0184(6) -0.0013(5) 0.0033(5) -0.0037(5)
C24 0.0158(6) 0.0229(6) 0.0255(7) -0.0007(5) 0.0010(5) 0.0014(5)
F1 0.0412(5) 0.0188(4) 0.0208(4) -0.0016(3) 0.0066(4) -0.0003(3)
F2 0.0272(4) 0.0225(4) 0.0172(4) 0.0042(3) 0.0054(3) 0.0007(3)
F3 0.0245(4) 0.0367(5) 0.0221(4) -0.0023(4) -0.0025(3) -0.0042(3)
F4 0.0269(4) 0.0337(5) 0.0248(4) 0.0003(3) 0.0135(3) -0.0022(3)
B1 0.0200(7) 0.0194(7) 0.0127(6) 0.0002(5) 0.0037(5) -0.0025(5)

loop_
_atom_type_symbol
_atom_type_description
_atom_type_scat_dispersion_real
_atom_type_scat_dispersion_imag
_atom_type_scat_source
C C 0.0033 0.0016 'International Tables Vol C Tables 4.2.6.8 and 6.1.1.4'
B B 0.0013 0.0007 'International Tables Vol C Tables 4.2.6.8 and 6.1.1.4'
F F 0.0171 0.0103 'International Tables Vol C Tables 4.2.6.8 and 6.1.1.4'
N N 0.0061 0.0033 'International Tables Vol C Tables 4.2.6.8 and 6.1.1.4'
O O 0.0106 0.0060 'International Tables Vol C Tables 4.2.6.8 and 6.1.1.4'
S S 0.1246 0.1234 'International Tables Vol C Tables 4.2.6.8 and 6.1.1.4'
H H 0.0000 0.0000 'International Tables Vol C Tables 4.2.6.8 and 6.1.1.4'

loop_
_geom_angle_atom_site_label_1
_geom_angle_atom_site_label_2
_geom_angle_atom_site_label_3
_geom_angle
C6 S1 C7 102.98(6)
C4 O1 C15 117.07(9)
C16 O2 C17 112.77(11)
C18 O3 C19 111.71(10)
C9 O4 C20 117.50(9)
C21 O5 C22 110.92(9)
C24 O6 C23 111.28(10)
C12 N1 C1 124.04(10)
C12 N1 C13 118.47(10)
C1 N1 C13 117.49(10)
N1 C1 C6 122.60(11)
N1 C1 C2 120.07(11)
C6 C1 C2 117.29(10)
C3 C2 C1 121.20(11)
C3 C2 H2 119.4
C1 C2 H2 119.4
C2 C3 C4 120.82(11)
C2 C3 H3 119.6
C4 C3 H3 119.6
O1 C4 C5 125.17(11)
O1 C4 C3 115.13(10)
C5 C4 C3 119.69(11)
C4 C5 C6 119.40(11)
C4 C5 H5 120.3
C6 C5 H5 120.3
C5 C6 C1 121.43(11)
C5 C6 S1 115.49(9)
C1 C6 S1 123.07(9)
C8 C7 C12 121.59(10)
C8 C7 S1 114.99(9)
C12 C7 S1 123.41(9)
C9 C8 C7 119.40(11)
C9 C8 H8 120.3
C7 C8 H8 120.3
O4 C9 C8 124.88(11)
O4 C9 C10 115.23(10)
C8 C9 C10 119.89(11)
C11 C10 C9 120.60(11)
C11 C10 H10 119.7
C9 C10 H10 119.7
C10 C11 C12 121.08(11)
C10 C11 H11 119.5
C12 C11 H11 119.5
N1 C12 C7 122.3(1)
N1 C12 C11 120.39(11)
C7 C12 C11 117.27(11)
N1 C13 C14 113.25(10)
N1 C13 H13A 108.9
C14 C13 H13A 108.9
N1 C13 H13B 108.9
C14 C13 H13B 108.9
H13A C13 H13B 107.7
C13 C14 H14A 109.5
C13 C14 H14B 109.5
H14A C14 H14B 109.5
C13 C14 H14C 109.5
H14A C14 H14C 109.5
H14B C14 H14C 109.5
O1 C15 C16 108.37(10)
O1 C15 H15A 110.0
C16 C15 H15A 110.0
O1 C15 H15B 110.0
C16 C15 H15B 110.0
H15A C15 H15B 108.4
O2 C16 C15 109.20(11)
O2 C16 H16A 109.8
C15 C16 H16A 109.8
O2 C16 H16B 109.8
C15 C16 H16B 109.8
H16A C16 H16B 108.3
O2 C17 C18 110.30(11)
O2 C17 H17A 109.6
C18 C17 H17A 109.6
O2 C17 H17B 109.6
C18 C17 H17B 109.6
H17A C17 H17B 108.1
O3 C18 C17 108.62(11)
O3 C18 H18A 110.0
C17 C18 H18A 110.0
O3 C18 H18B 110.0
C17 C18 H18B 110.0
H18A C18 H18B 108.3
O3 C19 H19A 109.5
O3 C19 H19B 109.5
H19A C19 H19B 109.5
O3 C19 H19C 109.5
H19A C19 H19C 109.5
H19B C19 H19C 109.5
O4 C20 C21 107.41(10)
O4 C20 H20A 110.2
C21 C20 H20A 110.2
O4 C20 H20B 110.2
C21 C20 H20B 110.2
H20A C20 H20B 108.5
O5 C21 C20 109.79(10)
O5 C21 H21A 109.7
C20 C21 H21A 109.7
O5 C21 H21B 109.7
C20 C21 H21B 109.7
H21A C21 H21B 108.2
O5 C22 C23 109.35(10)
O5 C22 H22A 109.8
C23 C22 H22A 109.8
O5 C22 H22B 109.8
C23 C22 H22B 109.8
H22A C22 H22B 108.3
O6 C23 C22 108.56(10)
O6 C23 H23A 110.0
C22 C23 H23A 110.0
O6 C23 H23B 110.0
C22 C23 H23B 110.0
H23A C23 H23B 108.4
O6 C24 H24A 109.5
O6 C24 H24B 109.5
H24A C24 H24B 109.5
O6 C24 H24C 109.5
H24A C24 H24C 109.5
H24B C24 H24C 109.5
F3 B1 F4 110.25(11)
F3 B1 F2 109.91(11)
F4 B1 F2 109.07(11)
F3 B1 F1 109.14(11)
F4 B1 F1 108.79(11)
F2 B1 F1 109.66(11)

loop_
_geom_bond_atom_site_label_1
_geom_bond_atom_site_label_2
_geom_bond_distance
S1 C6 1.7314(12)
S1 C7 1.7317(12)
O1 C4 1.3527(14)
O1 C15 1.4446(15)
O2 C16 1.4182(16)
O2 C17 1.4303(16)
O3 C18 1.4132(15)
O3 C19 1.4163(16)
O4 C9 1.3489(14)
O4 C20 1.4418(15)
O5 C21 1.4156(14)
O5 C22 1.4253(15)
O6 C24 1.4140(15)
O6 C23 1.4225(16)
N1 C12 1.3885(15)
N1 C1 1.3901(15)
N1 C13 1.4931(15)
C1 C6 1.4093(17)
C1 C2 1.4126(16)
C2 C3 1.3671(17)
C2 H2 0.9500
C3 C4 1.4007(17)
C3 H3 0.9500
C4 C5 1.3870(17)
C5 C6 1.4005(16)
C5 H5 0.9500
C7 C8 1.3986(16)
C7 C12 1.4091(17)
C8 C9 1.3826(16)
C8 H8 0.9500
C9 C10 1.4073(17)
C10 C11 1.3670(17)
C10 H10 0.9500
C11 C12 1.4178(16)
C11 H11 0.9500
C13 C14 1.5190(18)
C13 H13A 0.9900
C13 H13B 0.9900
C14 H14A 0.9800
C14 H14B 0.9800
C14 H14C 0.9800
C15 C16 1.5038(17)
C15 H15A 0.9900
C15 H15B 0.9900
C16 H16A 0.9900
C16 H16B 0.9900
C17 C18 1.5061(19)
C17 H17A 0.9900
C17 H17B 0.9900
C18 H18A 0.9900
C18 H18B 0.9900
C19 H19A 0.9800
C19 H19B 0.9800
C19 H19C 0.9800
C20 C21 1.5009(17)
C20 H20A 0.9900
C20 H20B 0.9900
C21 H21A 0.9900
C21 H21B 0.9900
C22 C23 1.5041(18)
C22 H22A 0.9900
C22 H22B 0.9900
C23 H23A 0.9900
C23 H23B 0.9900
C24 H24A 0.9800
C24 H24B 0.9800
C24 H24C 0.9800
F1 B1 1.3995(16)
F2 B1 1.3966(16)
F3 B1 1.3833(16)
F4 B1 1.3956(16)

loop_
_geom_torsion_atom_site_label_1
_geom_torsion_atom_site_label_2
_geom_torsion_atom_site_label_3
_geom_torsion_atom_site_label_4
_geom_torsion
C12 N1 C1 C6 15.01(18)
C13 N1 C1 C6 -165.96(11)
C12 N1 C1 C2 -167.44(11)
C13 N1 C1 C2 11.59(16)
N1 C1 C2 C3 -174.64(11)
C6 C1 C2 C3 3.04(17)
C1 C2 C3 C4 0.55(18)
C15 O1 C4 C5 16.22(17)
C15 O1 C4 C3 -164.69(10)
C2 C3 C4 O1 177.26(11)
C2 C3 C4 C5 -3.60(18)
O1 C4 C5 C6 -178.06(11)
C3 C4 C5 C6 2.89(17)
C4 C5 C6 C1 0.81(17)
C4 C5 C6 S1 -179.97(9)
N1 C1 C6 C5 173.89(11)
C2 C1 C6 C5 -3.72(17)
N1 C1 C6 S1 -5.27(17)
C2 C1 C6 S1 177.11(9)
C7 S1 C6 C5 177.59(9)
C7 S1 C6 C1 -3.20(11)
C6 S1 C7 C8 -177.84(9)
C6 S1 C7 C12 3.77(11)
C12 C7 C8 C9 -2.06(17)
S1 C7 C8 C9 179.51(9)
C20 O4 C9 C8 -6.22(17)
C20 O4 C9 C10 174.01(10)
C7 C8 C9 O4 178.42(11)
C7 C8 C9 C10 -1.81(17)
O4 C9 C10 C11 -176.40(11)
C8 C9 C10 C11 3.81(18)
C9 C10 C11 C12 -1.92(18)
C1 N1 C12 C7 -14.36(18)
C13 N1 C12 C7 166.62(11)
C1 N1 C12 C11 167.64(11)
C13 N1 C12 C11 -11.38(16)
C8 C7 C12 N1 -174.20(11)
S1 C7 C12 N1 4.09(16)
C8 C7 C12 C11 3.86(17)
S1 C7 C12 C11 -177.85(9)
C10 C11 C12 N1 176.25(11)
C10 C11 C12 C7 -1.85(17)
C12 N1 C13 C14 90.55(13)
C1 N1 C13 C14 -88.53(13)
C4 O1 C15 C16 151.47(11)
C17 O2 C16 C15 -170.03(11)
O1 C15 C16 O2 79.88(13)
C16 O2 C17 C18 91.16(14)
C19 O3 C18 C17 -171.60(12)
O2 C17 C18 O3 -171.65(11)
C9 O4 C20 C21 -167.29(10)
C22 O5 C21 C20 169.8(1)
O4 C20 C21 O5 -77.04(12)
C21 O5 C22 C23 169.76(10)
C24 O6 C23 C22 -178.45(10)
O5 C22 C23 O6 -75.81(13)
